data_7037948
loop_
_publ_author_name
'Ekengard, Erik'
'Kumar, Kamlesh'
'Fogeron, Thibault'
'de Kock, Carmen'
'Smith, Peter J.'
'Haukka, Matti'
'Monari, Magda'
'Nordlander, Ebbe'

_publ_section_title
;
 Pentamethylcyclopentadienyl-rhodium and iridium complexes containing (N^N
 and N^O) bound chloroquine analogue ligands: synthesis, characterization
 and antimalarial properties.
;
_journal_issue 9
_journal_name_full 'Dalton transactions (Cambridge, England : 2003)'
_journal_page_first 3905
_journal_page_last 3917
_journal_paper_doi 10.1039/c5dt03739e
_journal_volume 45
_journal_year 2016
_chemical_formula_moiety 'C27 H32 Cl2 N4 Rh, 1.5(C H2 Cl2), Cl'
_chemical_formula_sum 'C28.5 H35 Cl6 N4 Rh'
_chemical_formula_weight 749.21
_chemical_name_systematic
'(?5-pentamethylcyclopentadienyl){(N1-(7-chloroquinolin-4-yl)-N2-(pyridin-2-ylmethyl)ethane-1,2-diamine)}chlororhodium(III) chloride'
_space_group_crystal_system triclinic
_space_group_IT_number 2
_space_group_name_Hall '-P 1'
_space_group_name_H-M_alt 'P -1'
_symmetry_space_group_name_Hall '-P 1'
_symmetry_space_group_name_H-M 'P -1'
_atom_sites_solution_hydrogens geom
_audit_creation_method SHELXL-2012
_audit_update_record
;
2015-09-24 deposited with the CCDC.
2015-12-23 downloaded from the CCDC.
;
_cell_angle_alpha 76.108(3)
_cell_angle_beta 89.564(4)
_cell_angle_gamma 61.569(5)
_cell_formula_units_Z 2
_cell_length_a 11.6470(6)
_cell_length_b 12.1871(5)
_cell_length_c 13.4363(5)
_cell_measurement_reflns_used 10831
_cell_measurement_temperature 170(2)
_cell_measurement_theta_max 32.3610
_cell_measurement_theta_min 3.8160
_cell_volume 1615.34(15)
_computing_cell_refinement 'Denzo/Scalepack (Otwinowski & Minor, 1997)'
_computing_data_collection 'Collect (Bruker AXS BV, 1997-2008)'
_computing_data_reduction 'Denzo/Scalepack (Otwinowski & Minor, 1997)'
_computing_molecular_graphics 'CrystaMaker (CrystalMaker Software ltd., 2011)'
_computing_publication_material 'SHELXL-2013 (Sheldrick, 2013)'
_computing_structure_refinement 'SHELXL-2013 (Sheldrick, 2013)'
_computing_structure_solution 'SUPERFLIP (Palatinus & Chapuis, 2007)'
_diffrn_ambient_temperature 170(2)
_diffrn_detector_area_resol_mean 16.0107
_diffrn_measured_fraction_theta_full 0.998
_diffrn_measured_fraction_theta_max 0.994
_diffrn_measurement_device '\k-geometry diffractometer'
_diffrn_measurement_device_type 'SuperNova, Single source at offset, Eos'
_diffrn_measurement_method '\f scans and \w scans with \k offset'
_diffrn_radiation_monochromator mirror
_diffrn_radiation_type MoK\a
_diffrn_radiation_wavelength 0.71073
_diffrn_reflns_av_R_equivalents 0.0229
_diffrn_reflns_av_unetI/netI 0.0457
_diffrn_reflns_laue_measured_fraction_full 0.998
_diffrn_reflns_laue_measured_fraction_max 0.994
_diffrn_reflns_limit_h_max 16
_diffrn_reflns_limit_h_min -16
_diffrn_reflns_limit_k_max 17
_diffrn_reflns_limit_k_min -17
_diffrn_reflns_limit_l_max 19
_diffrn_reflns_limit_l_min -19
_diffrn_reflns_number 18611
_diffrn_reflns_point_group_measured_fraction_full 0.998
_diffrn_reflns_point_group_measured_fraction_max 0.994
_diffrn_reflns_theta_full 25.242
_diffrn_reflns_theta_max 30.747
_diffrn_reflns_theta_min 3.148
_diffrn_source micro-source
_exptl_absorpt_coefficient_mu 1.051
_exptl_absorpt_correction_T_max 0.913
_exptl_absorpt_correction_T_min 0.752
_exptl_absorpt_correction_type analytical
_exptl_absorpt_process_details
;
CrysAlisPro, Agilent Technologies,
Version 1.171.36.28 (release 01-02-2013 CrysAlis171 .NET)
(compiled Feb  1 2013,16:14:44)
Analytical numeric absorption correction using a multifaceted crystal
            model based on expressions derived by R.C. Clark & J.S. Reid.
(Clark, R. C. & Reid, J. S. (1995). Acta Cryst. A51, 887-897)
;
_exptl_crystal_colour orange
_exptl_crystal_density_diffrn 1.540
_exptl_crystal_description block
_exptl_crystal_F_000 762
_exptl_crystal_recrystallization_method 'Re-crystallisation from solvent: DCM/hexane'
_exptl_crystal_size_max 0.432
_exptl_crystal_size_mid 0.167
_exptl_crystal_size_min 0.115
_refine_diff_density_max 1.461
_refine_diff_density_min -1.571
_refine_diff_density_rms 0.098
_refine_ls_extinction_method none
_refine_ls_goodness_of_fit_ref 1.036
_refine_ls_hydrogen_treatment constr
_refine_ls_matrix_type full
_refine_ls_number_parameters 366
_refine_ls_number_reflns 10031
_refine_ls_number_restraints 14
_refine_ls_restrained_S_all 1.115
_refine_ls_R_factor_all 0.0468
_refine_ls_R_factor_gt 0.0409
_refine_ls_shift/su_max 0.001
_refine_ls_shift/su_mean 0.000
_refine_ls_structure_factor_coef Fsqd
_refine_ls_weighting_details
;
 w=1/[\s^2^(Fo^2^)+(0.0431P)^2^+1.4690P]
 where P=(Fo^2^+2Fc^2^)/3
;
_refine_ls_weighting_scheme calc
_refine_ls_wR_factor_gt 0.0974
_refine_ls_wR_factor_ref 0.1030
_reflns_Friedel_coverage 0.000
_reflns_number_gt 8942
_reflns_number_total 10031
_reflns_threshold_expression 'I > 2\s(I)'
_cod_data_source_file c5dt03739e1.cif
_cod_data_source_block kks10_d
_cod_depositor_comments 'Adding full bibliography for 7037948--7037950.cif.'
_cod_original_cell_volume 1615.33(14)
_cod_original_formula_sum 'C28.50 H35 Cl6 N4 Rh'
_cod_database_code 7037948
_shelx_space_group_comment
;
The symmetry employed for this shelxl refinement is uniquely defined
by the following loop, which should always be used as a source of
symmetry information in preference to the above space-group names.
They are only intended as comments.
;
_shelx_estimated_absorpt_t_min 0.660
_shelx_estimated_absorpt_t_max 0.889
_shelxl_version_number 2013-1

loop_
_space_group_symop_operation_xyz
'x, y, z'
'-x, -y, -z'

loop_
_atom_site_label
_atom_site_type_symbol
_atom_site_fract_x
_atom_site_fract_y
_atom_site_fract_z
_atom_site_U_iso_or_equiv
_atom_site_adp_type
_atom_site_occupancy
_atom_site_site_symmetry_order
_atom_site_calc_flag
_atom_site_refinement_flags_posn
_atom_site_refinement_flags_adp
_atom_site_refinement_flags_occupancy
_atom_site_disorder_assembly
_atom_site_disorder_group
Rh1 Rh 0.83460(2) 0.39331(2) 0.24177(2) 0.01720(5) Uani 1 1 d . . . . .
Cl1 Cl 0.75196(6) 0.57684(6) 0.09048(4) 0.02785(12) Uani 1 1 d . . . . .
Cl3 Cl 0.66940(7) 1.01710(7) 0.76632(6) 0.04122(17) Uani 1 1 d . . . . .
N1 N 0.68109(19) 0.36597(18) 0.19197(15) 0.0207(4) Uani 1 1 d . . . . .
N2 N 0.68176(19) 0.48718(18) 0.33400(15) 0.0205(4) Uani 1 1 d . . . . .
H2N H 0.7257 0.4756 0.4023 0.025 Uiso 1 1 calc R U . . .
N3 N 0.6531(2) 0.74856(19) 0.38071(17) 0.0270(4) Uani 1 1 d . . . . .
H3N H 0.6439 0.7026 0.4385 0.032 Uiso 1 1 calc R U . . .
N4 N 0.6988(2) 1.0727(2) 0.38408(18) 0.0316(5) Uani 1 1 d . . . . .
C1 C 0.6678(3) 0.3424(2) 0.10064(18) 0.0252(5) Uani 1 1 d . . . . .
H1 H 0.7363 0.3275 0.0580 0.030 Uiso 1 1 calc R U . . .
C2 C 0.5577(3) 0.3394(3) 0.0673(2) 0.0300(5) Uani 1 1 d . . . . .
H2 H 0.5510 0.3215 0.0032 0.036 Uiso 1 1 calc R U . . .
C3 C 0.4569(3) 0.3629(3) 0.1290(2) 0.0309(5) Uani 1 1 d . . . . .
H3A H 0.3798 0.3625 0.1072 0.037 Uiso 1 1 calc R U . . .
C4 C 0.4700(2) 0.3872(2) 0.2229(2) 0.0268(5) Uani 1 1 d . . . . .
H4 H 0.4023 0.4032 0.2664 0.032 Uiso 1 1 calc R U . . .
C5 C 0.5839(2) 0.3876(2) 0.25229(18) 0.0218(4) Uani 1 1 d . . . . .
C6 C 0.6104(2) 0.4111(2) 0.35215(18) 0.0235(4) Uani 1 1 d . . . . .
H6A H 0.5264 0.4595 0.3787 0.028 Uiso 1 1 calc R U . . .
H6B H 0.6644 0.3273 0.4043 0.028 Uiso 1 1 calc R U . . .
C7 C 0.5870(2) 0.6277(2) 0.2911(2) 0.0265(5) Uani 1 1 d . . . . .
H7A H 0.5152 0.6541 0.3352 0.032 Uiso 1 1 calc R U . . .
H7B H 0.5474 0.6419 0.2211 0.032 Uiso 1 1 calc R U . . .
C8 C 0.6508(3) 0.7126(2) 0.2848(2) 0.0267(5) Uani 1 1 d . . . . .
H8A H 0.7421 0.6657 0.2688 0.032 Uiso 1 1 calc R U . . .
H8B H 0.6018 0.7923 0.2276 0.032 Uiso 1 1 calc R U . . .
C9 C 0.6692(2) 0.8515(2) 0.38255(19) 0.0231(4) Uani 1 1 d . . . . .
C10 C 0.6683(2) 0.8884(2) 0.47699(18) 0.0219(4) Uani 1 1 d . . . . .
C11 C 0.6503(2) 0.8227(2) 0.5726(2) 0.0258(5) Uani 1 1 d . . . . .
H11 H 0.6380 0.7502 0.5761 0.031 Uiso 1 1 calc R U . . .
C12 C 0.6501(3) 0.8615(2) 0.6605(2) 0.0284(5) Uani 1 1 d . . . . .
H12 H 0.6380 0.8166 0.7244 0.034 Uiso 1 1 calc R U . . .
C13 C 0.6683(2) 0.9689(2) 0.6544(2) 0.0283(5) Uani 1 1 d . . . . .
C14 C 0.6842(3) 1.0367(2) 0.5640(2) 0.0291(5) Uani 1 1 d . . . . .
H14 H 0.6954 1.1094 0.5624 0.035 Uiso 1 1 calc R U . . .
C15 C 0.6841(2) 0.9985(2) 0.4725(2) 0.0248(5) Uani 1 1 d . . . . .
C16 C 0.6969(3) 1.0350(3) 0.2999(2) 0.0319(5) Uani 1 1 d . . . . .
H16 H 0.7055 1.0854 0.2373 0.038 Uiso 1 1 calc R U . . .
C17 C 0.6838(3) 0.9289(2) 0.2936(2) 0.0275(5) Uani 1 1 d . . . . .
H17 H 0.6848 0.9093 0.2292 0.033 Uiso 1 1 calc R U . . .
C18 C 1.0043(2) 0.3481(2) 0.34181(18) 0.0212(4) Uani 1 1 d . . . . .
C19 C 1.0325(2) 0.3676(2) 0.23838(19) 0.0228(4) Uani 1 1 d . . . . .
C20 C 1.0207(2) 0.2756(2) 0.19442(18) 0.0228(4) Uani 1 1 d . . . . .
C21 C 0.9913(2) 0.1947(2) 0.27481(18) 0.0218(4) Uani 1 1 d . . . . .
C22 C 0.9774(2) 0.2406(2) 0.36523(17) 0.0207(4) Uani 1 1 d . . . . .
C23 C 1.0075(3) 0.4222(3) 0.4151(2) 0.0327(6) Uani 1 1 d . . . . .
H23A H 0.9822 0.5111 0.3764 0.049 Uiso 1 1 calc R U . . .
H23B H 1.0966 0.3803 0.4515 0.049 Uiso 1 1 calc R U . . .
H23C H 0.9456 0.4236 0.4653 0.049 Uiso 1 1 calc R U . . .
C24 C 1.0715(3) 0.4662(3) 0.1844(2) 0.0370(6) Uani 1 1 d . . . . .
H24A H 1.1007 0.4504 0.1182 0.055 Uiso 1 1 calc R U . . .
H24B H 1.1435 0.4589 0.2278 0.055 Uiso 1 1 calc R U . . .
H24C H 0.9958 0.5534 0.1723 0.055 Uiso 1 1 calc R U . . .
C25 C 1.0443(3) 0.2629(3) 0.0868(2) 0.0355(6) Uani 1 1 d . . . . .
H25A H 1.0199 0.2005 0.0737 0.053 Uiso 1 1 calc R U . . .
H25B H 1.1376 0.2326 0.0795 0.053 Uiso 1 1 calc R U . . .
H25C H 0.9907 0.3474 0.0370 0.053 Uiso 1 1 calc R U . . .
C26 C 0.9772(3) 0.0813(2) 0.2660(2) 0.0334(6) Uani 1 1 d . . . . .
H26A H 0.9147 0.0720 0.3119 0.050 Uiso 1 1 calc R U . . .
H26B H 1.0630 0.0023 0.2859 0.050 Uiso 1 1 calc R U . . .
H26C H 0.9447 0.0953 0.1945 0.050 Uiso 1 1 calc R U . . .
C27 C 0.9521(3) 0.1815(3) 0.46890(19) 0.0302(5) Uani 1 1 d . . . . .
H27A H 0.9041 0.2492 0.5040 0.045 Uiso 1 1 calc R U . . .
H27B H 1.0361 0.1161 0.5108 0.045 Uiso 1 1 calc R U . . .
H27C H 0.8996 0.1406 0.4594 0.045 Uiso 1 1 calc R U . . .
Cl2 Cl 0.71929(7) 0.48800(6) 0.56957(5) 0.02988(13) Uani 1 1 d . . . . .
Cl4 Cl 1.1898(2) 0.82881(17) 0.10120(13) 0.1096(6) Uani 1 1 d . . . . .
Cl5 Cl 0.98158(14) 0.80509(14) 0.20194(19) 0.1238(7) Uani 1 1 d . . . . .
C28 C 1.1457(5) 0.7360(5) 0.1911(5) 0.100(2) Uani 1 1 d . . . . .
H28A H 1.1940 0.7154 0.2592 0.120 Uiso 1 1 calc R U . . .
H28B H 1.1736 0.6532 0.1735 0.120 Uiso 1 1 calc R U . . .
Cl6 Cl 0.5992(3) 0.0376(2) 0.00948(11) 0.1546(9) Uani 1 1 d D U . . .
C29 C 0.4437(8) 0.0772(9) 0.0170(8) 0.098(4) Uani 0.5 1 d D U P A -1
H29A H 0.3878 0.1627 -0.0325 0.118 Uiso 0.5 1 calc R U P A -1
H29B H 0.4236 0.0862 0.0873 0.118 Uiso 0.5 1 calc R U P A -1

loop_
_atom_site_aniso_label
_atom_site_aniso_U_11
_atom_site_aniso_U_22
_atom_site_aniso_U_33
_atom_site_aniso_U_23
_atom_site_aniso_U_13
_atom_site_aniso_U_12
Rh1 0.01607(9) 0.01797(8) 0.01736(9) -0.00460(6) 0.00090(6) -0.00821(7)
Cl1 0.0302(3) 0.0265(3) 0.0219(3) 0.0004(2) -0.0031(2) -0.0130(2)
Cl3 0.0351(4) 0.0465(4) 0.0370(4) -0.0235(3) 0.0003(3) -0.0103(3)
N1 0.0185(9) 0.0222(9) 0.0215(9) -0.0059(7) 0.0002(7) -0.0100(7)
N2 0.0188(9) 0.0231(9) 0.0212(9) -0.0088(7) 0.0022(7) -0.0102(7)
N3 0.0345(12) 0.0216(9) 0.0265(10) -0.0080(8) 0.0036(9) -0.0142(9)
N4 0.0341(12) 0.0282(10) 0.0347(12) -0.0043(9) 0.0014(9) -0.0187(10)
C1 0.0274(12) 0.0288(11) 0.0206(11) -0.0070(9) 0.0018(9) -0.0145(10)
C2 0.0356(14) 0.0356(13) 0.0236(12) -0.0062(10) -0.0023(10) -0.0219(12)
C3 0.0281(13) 0.0402(14) 0.0297(13) -0.0043(10) -0.0047(10) -0.0231(11)
C4 0.0231(12) 0.0319(12) 0.0287(12) -0.0058(9) 0.0012(9) -0.0171(10)
C5 0.0219(11) 0.0217(10) 0.0225(10) -0.0054(8) 0.0017(8) -0.0115(9)
C6 0.0222(11) 0.0301(11) 0.0224(11) -0.0084(9) 0.0055(9) -0.0155(10)
C7 0.0199(11) 0.0233(11) 0.0322(13) -0.0109(9) 0.0007(9) -0.0059(9)
C8 0.0270(12) 0.0228(10) 0.0299(12) -0.0117(9) 0.0049(10) -0.0097(9)
C9 0.0191(10) 0.0211(10) 0.0267(11) -0.0072(8) 0.0026(9) -0.0075(9)
C10 0.0166(10) 0.0195(10) 0.0263(11) -0.0064(8) 0.0027(8) -0.0061(8)
C11 0.0227(11) 0.0231(11) 0.0305(12) -0.0077(9) 0.0046(9) -0.0100(9)
C12 0.0243(12) 0.0280(12) 0.0270(12) -0.0077(9) 0.0032(9) -0.0080(10)
C13 0.0191(11) 0.0310(12) 0.0293(12) -0.0136(10) -0.0002(9) -0.0054(9)
C14 0.0246(12) 0.0254(11) 0.0380(14) -0.0117(10) 0.0006(10) -0.0113(10)
C15 0.0200(11) 0.0216(10) 0.0320(12) -0.0078(9) 0.0002(9) -0.0091(9)
C16 0.0321(14) 0.0314(12) 0.0322(13) -0.0020(10) 0.0029(11) -0.0185(11)
C17 0.0280(12) 0.0271(11) 0.0264(12) -0.0069(9) 0.0045(9) -0.0129(10)
C18 0.0150(10) 0.0229(10) 0.0241(11) -0.0064(8) -0.0009(8) -0.0079(8)
C19 0.0147(10) 0.0245(10) 0.0284(11) -0.0045(9) 0.0023(8) -0.0102(8)
C20 0.0187(10) 0.0241(10) 0.0225(11) -0.0064(8) 0.0046(8) -0.0079(9)
C21 0.0178(10) 0.0184(9) 0.0260(11) -0.0056(8) 0.0024(8) -0.0066(8)
C22 0.0169(10) 0.0216(10) 0.0199(10) -0.0030(8) 0.0005(8) -0.0077(8)
C23 0.0243(12) 0.0369(13) 0.0412(15) -0.0206(12) -0.0002(11) -0.0135(11)
C24 0.0284(14) 0.0345(14) 0.0485(17) -0.0009(12) 0.0064(12) -0.0205(12)
C25 0.0343(15) 0.0411(15) 0.0241(12) -0.0107(11) 0.0108(11) -0.0122(12)
C26 0.0318(14) 0.0251(12) 0.0468(16) -0.0136(11) 0.0043(12) -0.0148(11)
C27 0.0293(13) 0.0296(12) 0.0223(11) 0.0010(9) 0.0022(10) -0.0108(10)
Cl2 0.0333(3) 0.0345(3) 0.0253(3) -0.0104(2) 0.0080(2) -0.0182(3)
Cl4 0.1714(16) 0.1268(12) 0.1086(11) -0.0760(10) 0.0866(11) -0.1141(13)
Cl5 0.0612(7) 0.0741(8) 0.269(2) -0.0890(12) 0.0647(11) -0.0396(7)
C28 0.059(3) 0.083(3) 0.110(4) 0.027(3) 0.021(3) -0.022(3)
Cl6 0.298(3) 0.1249(13) 0.0478(7) -0.0342(8) 0.0333(12) -0.1041(17)
C29 0.147(8) 0.045(4) 0.069(5) -0.010(4) 0.041(6) -0.024(5)

loop_
_atom_type_symbol
_atom_type_description
_atom_type_scat_dispersion_real
_atom_type_scat_dispersion_imag
_atom_type_scat_source
C C 0.0033 0.0016 'International Tables Vol C Tables 4.2.6.8 and 6.1.1.4'
H H 0.0000 0.0000 'International Tables Vol C Tables 4.2.6.8 and 6.1.1.4'
N N 0.0061 0.0033 'International Tables Vol C Tables 4.2.6.8 and 6.1.1.4'
Cl Cl 0.1484 0.1585 'International Tables Vol C Tables 4.2.6.8 and 6.1.1.4'
Rh Rh -1.1178 0.9187 'International Tables Vol C Tables 4.2.6.8 and 6.1.1.4'

loop_
_geom_angle_atom_site_label_1
_geom_angle_atom_site_label_2
_geom_angle_atom_site_label_3
_geom_angle
_geom_angle_site_symmetry_1
_geom_angle_site_symmetry_3
N1 Rh1 C22 116.38(8) . .
N1 Rh1 C20 113.62(8) . .
C22 Rh1 C20 65.70(9) . .
N1 Rh1 C18 155.40(8) . .
C22 Rh1 C18 39.40(9) . .
C20 Rh1 C18 65.36(9) . .
N1 Rh1 C21 98.14(8) . .
C22 Rh1 C21 38.86(9) . .
C20 Rh1 C21 38.90(9) . .
C18 Rh1 C21 65.09(9) . .
N1 Rh1 N2 77.52(7) . .
C22 Rh1 N2 98.10(8) . .
C20 Rh1 N2 162.96(8) . .
C18 Rh1 N2 98.99(8) . .
C21 Rh1 N2 129.83(8) . .
N1 Rh1 C19 151.80(9) . .
C22 Rh1 C19 64.94(9) . .
C20 Rh1 C19 39.07(9) . .
C18 Rh1 C19 38.12(9) . .
C21 Rh1 C19 64.61(9) . .
N2 Rh1 C19 130.67(8) . .
N1 Rh1 Cl1 85.28(5) . .
C22 Rh1 Cl1 156.30(6) . .
C20 Rh1 Cl1 97.80(6) . .
C18 Rh1 Cl1 119.32(6) . .
C21 Rh1 Cl1 133.94(7) . .
N2 Rh1 Cl1 95.90(5) . .
C19 Rh1 Cl1 91.47(6) . .
C5 N1 C1 119.1(2) . .
C5 N1 Rh1 115.80(15) . .
C1 N1 Rh1 124.74(16) . .
C7 N2 C6 110.27(18) . .
C7 N2 Rh1 117.74(15) . .
C6 N2 Rh1 104.88(13) . .
C7 N2 H2N 107.9 . .
C6 N2 H2N 107.9 . .
Rh1 N2 H2N 107.9 . .
C9 N3 C8 121.4(2) . .
C9 N3 H3N 119.3 . .
C8 N3 H3N 119.3 . .
C16 N4 C15 114.9(2) . .
N1 C1 C2 122.0(2) . .
N1 C1 H1 119.0 . .
C2 C1 H1 119.0 . .
C1 C2 C3 119.0(2) . .
C1 C2 H2 120.5 . .
C3 C2 H2 120.5 . .
C2 C3 C4 119.3(2) . .
C2 C3 H3A 120.4 . .
C4 C3 H3A 120.4 . .
C3 C4 C5 118.9(2) . .
C3 C4 H4 120.6 . .
C5 C4 H4 120.6 . .
N1 C5 C4 121.8(2) . .
N1 C5 C6 114.2(2) . .
C4 C5 C6 124.0(2) . .
N2 C6 C5 109.10(18) . .
N2 C6 H6A 109.9 . .
C5 C6 H6A 109.9 . .
N2 C6 H6B 109.9 . .
C5 C6 H6B 109.9 . .
H6A C6 H6B 108.3 . .
N2 C7 C8 112.9(2) . .
N2 C7 H7A 109.0 . .
C8 C7 H7A 109.0 . .
N2 C7 H7B 109.0 . .
C8 C7 H7B 109.0 . .
H7A C7 H7B 107.8 . .
N3 C8 C7 112.5(2) . .
N3 C8 H8A 109.1 . .
C7 C8 H8A 109.1 . .
N3 C8 H8B 109.1 . .
C7 C8 H8B 109.1 . .
H8A C8 H8B 107.8 . .
N3 C9 C17 122.3(2) . .
N3 C9 C10 121.2(2) . .
C17 C9 C10 116.5(2) . .
C11 C10 C15 118.7(2) . .
C11 C10 C9 123.4(2) . .
C15 C10 C9 117.9(2) . .
C12 C11 C10 121.3(2) . .
C12 C11 H11 119.4 . .
C10 C11 H11 119.4 . .
C11 C12 C13 118.9(2) . .
C11 C12 H12 120.6 . .
C13 C12 H12 120.6 . .
C14 C13 C12 122.2(2) . .
C14 C13 Cl3 119.1(2) . .
C12 C13 Cl3 118.7(2) . .
C13 C14 C15 119.8(2) . .
C13 C14 H14 120.1 . .
C15 C14 H14 120.1 . .
N4 C15 C14 116.5(2) . .
N4 C15 C10 124.4(2) . .
C14 C15 C10 119.1(2) . .
N4 C16 C17 126.7(2) . .
N4 C16 H16 116.7 . .
C17 C16 H16 116.7 . .
C16 C17 C9 119.7(2) . .
C16 C17 H17 120.1 . .
C9 C17 H17 120.1 . .
C19 C18 C22 108.0(2) . .
C19 C18 C23 125.7(2) . .
C22 C18 C23 126.3(2) . .
C19 C18 Rh1 71.52(13) . .
C22 C18 Rh1 69.69(12) . .
C23 C18 Rh1 126.28(17) . .
C18 C19 C20 108.8(2) . .
C18 C19 C24 125.3(2) . .
C20 C19 C24 125.9(2) . .
C18 C19 Rh1 70.36(13) . .
C20 C19 Rh1 69.47(13) . .
C24 C19 Rh1 127.24(17) . .
C21 C20 C19 107.1(2) . .
C21 C20 C25 127.1(2) . .
C19 C20 C25 125.7(2) . .
C21 C20 Rh1 71.08(13) . .
C19 C20 Rh1 71.46(13) . .
C25 C20 Rh1 125.82(18) . .
C22 C21 C20 108.6(2) . .
C22 C21 C26 125.5(2) . .
C20 C21 C26 125.9(2) . .
C22 C21 Rh1 69.86(12) . .
C20 C21 Rh1 70.02(13) . .
C26 C21 Rh1 125.90(17) . .
C21 C22 C18 107.51(19) . .
C21 C22 C27 126.7(2) . .
C18 C22 C27 125.6(2) . .
C21 C22 Rh1 71.29(12) . .
C18 C22 Rh1 70.91(12) . .
C27 C22 Rh1 127.38(17) . .
C18 C23 H23A 109.5 . .
C18 C23 H23B 109.5 . .
H23A C23 H23B 109.5 . .
C18 C23 H23C 109.5 . .
H23A C23 H23C 109.5 . .
H23B C23 H23C 109.5 . .
C19 C24 H24A 109.5 . .
C19 C24 H24B 109.5 . .
H24A C24 H24B 109.5 . .
C19 C24 H24C 109.5 . .
H24A C24 H24C 109.5 . .
H24B C24 H24C 109.5 . .
C20 C25 H25A 109.5 . .
C20 C25 H25B 109.5 . .
H25A C25 H25B 109.5 . .
C20 C25 H25C 109.5 . .
H25A C25 H25C 109.5 . .
H25B C25 H25C 109.5 . .
C21 C26 H26A 109.5 . .
C21 C26 H26B 109.5 . .
H26A C26 H26B 109.5 . .
C21 C26 H26C 109.5 . .
H26A C26 H26C 109.5 . .
H26B C26 H26C 109.5 . .
C22 C27 H27A 109.5 . .
C22 C27 H27B 109.5 . .
H27A C27 H27B 109.5 . .
C22 C27 H27C 109.5 . .
H27A C27 H27C 109.5 . .
H27B C27 H27C 109.5 . .
Cl4 C28 Cl5 114.8(3) . .
Cl4 C28 H28A 108.6 . .
Cl5 C28 H28A 108.6 . .
Cl4 C28 H28B 108.6 . .
Cl5 C28 H28B 108.6 . .
H28A C28 H28B 107.5 . .
Cl6 C29 Cl6 114.2(5) . 2_655
Cl6 C29 H29A 108.7 . .
Cl6 C29 H29A 108.7 2_655 .
Cl6 C29 H29B 108.7 . .
Cl6 C29 H29B 108.7 2_655 .
H29A C29 H29B 107.6 . .

loop_
_geom_bond_atom_site_label_1
_geom_bond_atom_site_label_2
_geom_bond_distance
_geom_bond_site_symmetry_2
_geom_bond_publ_flag
Rh1 N1 2.1089(19) . yes
Rh1 C22 2.143(2) . yes
Rh1 C20 2.148(2) . yes
Rh1 C18 2.160(2) . yes
Rh1 C21 2.162(2) . yes
Rh1 N2 2.1729(19) . yes
Rh1 C19 2.175(2) . yes
Rh1 Cl1 2.4203(6) . yes
Cl3 C13 1.744(3) . ?
N1 C5 1.346(3) . ?
N1 C1 1.352(3) . ?
N2 C7 1.489(3) . ?
N2 C6 1.494(3) . ?
N2 H2N 1.0000 . ?
N3 C9 1.359(3) . ?
N3 C8 1.461(3) . ?
N3 H3N 0.8800 . ?
N4 C16 1.322(4) . ?
N4 C15 1.374(3) . ?
C1 C2 1.382(3) . ?
C1 H1 0.9500 . ?
C2 C3 1.387(4) . ?
C2 H2 0.9500 . ?
C3 C4 1.389(4) . ?
C3 H3A 0.9500 . ?
C4 C5 1.390(3) . ?
C4 H4 0.9500 . ?
C5 C6 1.501(3) . ?
C6 H6A 0.9900 . ?
C6 H6B 0.9900 . ?
C7 C8 1.524(3) . ?
C7 H7A 0.9900 . ?
C7 H7B 0.9900 . ?
C8 H8A 0.9900 . ?
C8 H8B 0.9900 . ?
C9 C17 1.399(3) . ?
C9 C10 1.443(3) . ?
C10 C11 1.413(3) . ?
C10 C15 1.426(3) . ?
C11 C12 1.374(4) . ?
C11 H11 0.9500 . ?
C12 C13 1.405(4) . ?
C12 H12 0.9500 . ?
C13 C14 1.360(4) . ?
C14 C15 1.415(4) . ?
C14 H14 0.9500 . ?
C16 C17 1.394(4) . ?
C16 H16 0.9500 . ?
C17 H17 0.9500 . ?
C18 C19 1.416(3) . ?
C18 C22 1.451(3) . ?
C18 C23 1.498(3) . ?
C19 C20 1.446(3) . ?
C19 C24 1.507(3) . ?
C20 C21 1.435(3) . ?
C20 C25 1.500(3) . ?
C21 C22 1.432(3) . ?
C21 C26 1.499(3) . ?
C22 C27 1.504(3) . ?
C23 H23A 0.9800 . ?
C23 H23B 0.9800 . ?
C23 H23C 0.9800 . ?
C24 H24A 0.9800 . ?
C24 H24B 0.9800 . ?
C24 H24C 0.9800 . ?
C25 H25A 0.9800 . ?
C25 H25B 0.9800 . ?
C25 H25C 0.9800 . ?
C26 H26A 0.9800 . ?
C26 H26B 0.9800 . ?
C26 H26C 0.9800 . ?
C27 H27A 0.9800 . ?
C27 H27B 0.9800 . ?
C27 H27C 0.9800 . ?
Cl4 C28 1.701(5) . ?
Cl5 C28 1.704(5) . ?
C28 H28A 0.9900 . ?
C28 H28B 0.9900 . ?
Cl6 C29 1.647(7) . ?
C29 Cl6 1.799(9) 2_655 ?
C29 H29A 0.9900 . ?
C29 H29B 0.9900 . ?

loop_
_geom_hbond_atom_site_label_D
_geom_hbond_atom_site_label_H
_geom_hbond_atom_site_label_A
_geom_hbond_distance_DH
_geom_hbond_distance_HA
_geom_hbond_distance_DA
_geom_hbond_angle_DHA
_geom_hbond_publ_flag
N2 H2N Cl2 1.00 2.29 3.202(2) 151.5 yes
N3 H3N Cl2 0.88 2.52 3.309(2) 149.9 yes
